data_7029697
loop_
_publ_author_name
'Ma, Jing'
'Zhao, Ke-Qing'
'Walton, Mark J.'
'Wright, Joseph A.'
'Frese, Josef W. A.'
'Elsegood, Mark R. J.'
'Xing, Qifeng'
'Sun, Wen-Hua'
'Redshaw, Carl'

_publ_section_title
;
 Vanadyl complexes bearing bi-dentate phenoxyimine ligands: synthesis,
 structural studies and ethylene polymerization capability.
;
_journal_issue 22
_journal_name_full 'Dalton transactions (Cambridge, England : 2003)'
_journal_page_first 8300
_journal_page_last 8310
_journal_paper_doi 10.1039/c4dt00021h
_journal_volume 43
_journal_year 2014
_chemical_formula_moiety 'C65 H72 N2 O8 V2, 4(C2 H3 N)'
_chemical_formula_sum 'C73 H84 N6 O8 V2'
_chemical_formula_weight 1275.35
_chemical_name_systematic
;
 ?
;
_space_group_IT_number 2
_symmetry_cell_setting triclinic
_symmetry_space_group_name_Hall '-P 1'
_symmetry_space_group_name_H-M 'P -1'
_atom_sites_solution_hydrogens geom
_atom_sites_solution_primary direct
_atom_sites_solution_secondary difmap
_audit_creation_method SHELXL-97
_cell_angle_alpha 105.21(3)
_cell_angle_beta 90.24(3)
_cell_angle_gamma 117.26(3)
_cell_formula_units_Z 2
_cell_length_a 13.547(3)
_cell_length_b 13.980(3)
_cell_length_c 21.040(4)
_cell_measurement_reflns_used 24375
_cell_measurement_temperature 173(2)
_cell_measurement_theta_max 25.00
_cell_measurement_theta_min 1.01
_cell_volume 3382.0(17)
_computing_cell_refinement 'CrystalClear (Rigaku Inc., 2007)'
_computing_data_collection 'CrystalClear (Rigaku Inc., 2007)'
_computing_data_reduction 'CrystalClear (Rigaku Inc., 2007)'
_computing_molecular_graphics 'XP in Siemens SHELXTL (Sheldrick, 1994)'
_computing_publication_material 'SHELX97 (Sheldrick, 1997)'
_computing_structure_refinement 'SHELXL-97 (Sheldrick, 1997)'
_computing_structure_solution 'SHELXS-97 (Sheldrick, 1990)'
_diffrn_ambient_temperature 173(2)
_diffrn_measured_fraction_theta_full 0.980
_diffrn_measured_fraction_theta_max 0.980
_diffrn_measurement_device_type 'Saturn724+ CCD'
_diffrn_measurement_method '\w scans at fixed \c = 45\%'
_diffrn_radiation_monochromator graphite
_diffrn_radiation_source 'fine-focus sealed tube'
_diffrn_radiation_type MoK\a
_diffrn_radiation_wavelength 0.71073
_diffrn_reflns_av_R_equivalents 0.0826
_diffrn_reflns_av_unetI/netI 0.0829
_diffrn_reflns_limit_h_max 16
_diffrn_reflns_limit_h_min -16
_diffrn_reflns_limit_k_max 12
_diffrn_reflns_limit_k_min -16
_diffrn_reflns_limit_l_max 25
_diffrn_reflns_limit_l_min -25
_diffrn_reflns_number 24375
_diffrn_reflns_theta_full 25.00
_diffrn_reflns_theta_max 25.00
_diffrn_reflns_theta_min 1.01
_diffrn_standards_decay_% none
_diffrn_standards_interval_count none
_diffrn_standards_interval_time none
_diffrn_standards_number none
_exptl_absorpt_coefficient_mu 0.335
_exptl_absorpt_correction_T_max 1.0000
_exptl_absorpt_correction_T_min 0.5789
_exptl_absorpt_correction_type empirical
_exptl_absorpt_process_details 'SADABS (Sheldrick, 1996)'
_exptl_crystal_colour Colorless
_exptl_crystal_density_diffrn 1.251
_exptl_crystal_density_method 'not measured'
_exptl_crystal_description Prism
_exptl_crystal_F_000 1348
_exptl_crystal_size_max 0.2000
_exptl_crystal_size_mid 0.2000
_exptl_crystal_size_min 0.2000
_refine_diff_density_max 1.188
_refine_diff_density_min -0.531
_refine_diff_density_rms 0.123
_refine_ls_extinction_method none
_refine_ls_goodness_of_fit_ref 1.110
_refine_ls_hydrogen_treatment constr
_refine_ls_matrix_type full
_refine_ls_number_parameters 811
_refine_ls_number_reflns 11669
_refine_ls_number_restraints 1080
_refine_ls_restrained_S_all 1.069
_refine_ls_R_factor_gt 0.1386
_refine_ls_shift/su_max 0.001
_refine_ls_shift/su_mean 0.000
_refine_ls_structure_factor_coef Fsqd
_refine_ls_weighting_details 'calc w=1/[\s^2^(Fo^2^)+(0.0725P)^2^+42.5580P] where P=(Fo^2^+2Fc^2^)/3'
_refine_ls_weighting_scheme calc
_refine_ls_wR_factor_gt 0.3266
_refine_ls_wR_factor_ref 0.3335
_reflns_number_gt 10464
_reflns_number_total 11669
_reflns_threshold_expression >2sigma(I)
_cod_data_source_file c4dt00021h2.cif
_cod_data_source_block 11
_cod_depositor_comments
;
The following automatic conversions were performed:

'_symmetry_cell_setting' value 'Triclinic' changed to 'triclinic'
according to
/usr/data/users/saulius/crontab/automatic-downloads/rss-feeds/RSC/lib/dictionaries/cif_core.dic
dictionary named 'cif_core.dic' version 2.4.2 from 2011-04-26.

Automatic conversion script
Id: cif_fix_values 2281 2013-09-26 08:29:07Z andrius 

 Adding full bibliography for 7029687--7029699.cif.
;
_cod_original_cell_volume 3381.7(12)
_cod_original_sg_symbol_H-M P-1
_cod_database_code 7029697
_refine_ls_r_factor_ref 0.1486

loop_
_symmetry_equiv_pos_as_xyz
'x, y, z'
'-x, -y, -z'

loop_
_atom_site_label
_atom_site_type_symbol
_atom_site_fract_x
_atom_site_fract_y
_atom_site_fract_z
_atom_site_U_iso_or_equiv
_atom_site_adp_type
_atom_site_occupancy
_atom_site_symmetry_multiplicity
_atom_site_calc_flag
_atom_site_refinement_flags
V1 V 0.40294(10) 0.84581(10) 0.13894(6) 0.0246(3) Uani 1 1 d U
V2 V 0.64961(10) 1.02942(11) 0.21034(6) 0.0262(3) Uani 1 1 d U
O3 O 0.5114(4) 1.0070(4) 0.1624(3) 0.0311(12) Uani 1 1 d U
H3A H 0.5010 1.0572 0.1537 0.037 Uiso 1 1 d R
O4 O 0.5328(4) 0.8718(4) 0.1992(3) 0.0301(11) Uani 1 1 d U
O1 O 0.4098(5) 0.7797(5) 0.0659(3) 0.0343(12) Uani 1 1 d U
O6 O 0.7138(5) 1.0418(4) 0.2970(3) 0.0319(12) Uani 1 1 d U
O7 O 0.0347(5) 0.9808(6) 0.1199(4) 0.0555(18) Uani 1 1 d U
O5 O 0.2983(4) 0.7385(4) 0.1800(3) 0.0286(11) Uani 1 1 d U
O8 O 0.5182(5) 1.1357(5) 0.3086(3) 0.0393(13) Uani 1 1 d U
C32 C 0.5578(7) 1.3288(7) 0.1384(5) 0.0406(19) Uani 1 1 d U
H32 H 0.5230 1.3563 0.1140 0.049 Uiso 1 1 calc R
O2 O 0.7361(5) 1.0271(5) 0.1593(3) 0.0392(13) Uani 1 1 d U
C20 C 0.6917(8) 0.8399(8) 0.4887(5) 0.045(2) Uani 1 1 d U
H20A H 0.6621 0.7659 0.4971 0.054 Uiso 1 1 calc R
H20B H 0.6800 0.8917 0.5263 0.054 Uiso 1 1 calc R
C26 C 0.5938(7) 1.3290(7) 0.3159(4) 0.0371(18) Uani 1 1 d U
C41 C 0.2736(7) 1.1292(7) 0.0784(4) 0.0353(18) Uani 1 1 d U
H41 H 0.2456 1.1813 0.0930 0.042 Uiso 1 1 calc R
N1 N 0.2779(5) 0.8850(5) 0.1189(3) 0.0274(13) Uani 1 1 d U
C73 C 0.2553(10) 0.7274(10) 0.4795(6) 0.059(3) Uani 1 1 d U
H73A H 0.1757 0.6918 0.4615 0.089 Uiso 1 1 calc R
H73B H 0.2654 0.7606 0.5278 0.089 Uiso 1 1 calc R
H73C H 0.2810 0.6707 0.4696 0.089 Uiso 1 1 calc R
C40 C 0.3254(7) 1.1288(7) 0.0218(4) 0.0382(19) Uani 1 1 d U
H40 H 0.3335 1.1811 -0.0015 0.046 Uiso 1 1 calc R
C50 C 0.1726(6) 0.8263(6) 0.1256(4) 0.0289(16) Uani 1 1 d U
H50 H 0.1220 0.8478 0.1103 0.035 Uiso 1 1 calc R
N2 N 0.7089(5) 1.2031(5) 0.2452(3) 0.0283(13) Uani 1 1 d U
C17 C 0.8624(7) 1.0010(7) 0.4711(4) 0.0369(18) Uani 1 1 d U
H17A H 0.9438 1.0323 0.4686 0.044 Uiso 1 1 calc R
H17B H 0.8521 1.0539 0.5086 0.044 Uiso 1 1 calc R
C6 C 0.9421(7) 1.2016(7) 0.4364(4) 0.0367(18) Uani 1 1 d U
H6 H 0.9775 1.1891 0.4701 0.044 Uiso 1 1 calc R
C48 C 0.1005(7) 1.0311(7) 0.1815(5) 0.0409(19) Uani 1 1 d U
C57 C 0.1881(6) 0.6921(7) 0.1802(4) 0.0290(16) Uani 1 1 d U
C59 C 0.1838(7) 0.5365(7) 0.2285(4) 0.0344(17) Uani 1 1 d U
C28 C 0.6610(6) 1.2514(6) 0.2107(4) 0.0302(16) Uani 1 1 d U
C37 C 0.2986(6) 0.9735(6) 0.0884(4) 0.0280(15) Uani 1 1 d U
C43 C 0.2166(7) 1.0652(6) 0.1801(4) 0.0303(16) Uani 1 1 d U
C14 C 0.8191(7) 0.9081(7) 0.3486(4) 0.0363(18) Uani 1 1 d U
H14A H 0.9002 0.9387 0.3454 0.044 Uiso 1 1 calc R
H14B H 0.7801 0.8990 0.3058 0.044 Uiso 1 1 calc R
C67 C 0.2714(7) 0.6177(7) 0.2910(4) 0.0352(18) Uani 1 1 d U
H67A H 0.3291 0.6843 0.2799 0.042 Uiso 1 1 calc R
H67B H 0.2340 0.6444 0.3263 0.042 Uiso 1 1 calc R
C27 C 0.6026(6) 1.3088(7) 0.2445(4) 0.0331(17) Uani 1 1 d U
C65 C 0.3280(8) 0.5602(7) 0.3169(5) 0.042(2) Uani 1 1 d U
H65 H 0.3846 0.6148 0.3569 0.051 Uiso 1 1 calc R
C38 C 0.3522(6) 0.9764(7) 0.0329(4) 0.0312(16) Uani 1 1 d U
H38 H 0.3807 0.9250 0.0175 0.037 Uiso 1 1 calc R
C21 C 0.5525(7) 1.2451(7) 0.3487(4) 0.0358(17) Uani 1 1 d U
C1 C 0.7871(6) 1.2711(7) 0.2950(4) 0.0315(16) Uani 1 1 d U
H1 H 0.8120 1.3493 0.3031 0.038 Uiso 1 1 calc R
C52 C 0.0097(7) 0.6914(7) 0.1566(4) 0.0356(18) Uani 1 1 d U
H52 H -0.0298 0.7234 0.1403 0.043 Uiso 1 1 calc R
C54 C -0.1702(7) 0.5611(9) 0.1901(6) 0.055(3) Uani 1 1 d U
H54A H -0.2014 0.5953 0.1665 0.083 Uiso 1 1 calc R
H54B H -0.1782 0.5813 0.2373 0.083 Uiso 1 1 calc R
H54C H -0.2107 0.4790 0.1709 0.083 Uiso 1 1 calc R
C42 C 0.2615(6) 1.0531(6) 0.1150(4) 0.0292(16) Uani 1 1 d U
C29 C 0.6662(7) 1.2356(7) 0.1425(4) 0.0349(17) Uani 1 1 d U
H29 H 0.7061 1.1985 0.1209 0.042 Uiso 1 1 calc R
C62 C 0.2126(9) 0.3335(7) 0.2194(5) 0.046(2) Uani 1 1 d U
H62A H 0.2487 0.2951 0.2356 0.056 Uiso 1 1 calc R
H62B H 0.1569 0.2792 0.1797 0.056 Uiso 1 1 calc R
C53 C -0.0494(7) 0.6033(7) 0.1832(5) 0.0391(19) Uani 1 1 d U
C3 C 0.9321(7) 1.3304(7) 0.3852(4) 0.0349(18) Uani 1 1 d U
H3 H 0.9571 1.4051 0.3836 0.042 Uiso 1 1 calc R
C16 C 0.8010(7) 0.9912(7) 0.4052(4) 0.0316(16) Uani 1 1 d U
C4 C 0.7995(6) 1.1274(7) 0.3408(4) 0.0289(15) Uani 1 1 d U
C18 C 0.8189(8) 0.8875(8) 0.4845(5) 0.043(2) Uani 1 1 d U
H18 H 0.8598 0.8969 0.5272 0.051 Uiso 1 1 calc R
C58 C 0.2435(7) 0.4943(7) 0.1744(4) 0.0359(18) Uani 1 1 d U
H58A H 0.3012 0.5589 0.1616 0.043 Uiso 1 1 calc R
H58B H 0.1883 0.4410 0.1344 0.043 Uiso 1 1 calc R
C56 C 0.1279(7) 0.5966(6) 0.2029(4) 0.0306(16) Uani 1 1 d U
C12 C 0.6468(8) 0.7452(8) 0.3674(5) 0.045(2) Uani 1 1 d U
H12A H 0.6056 0.7355 0.3253 0.054 Uiso 1 1 calc R
H12B H 0.6164 0.6707 0.3752 0.054 Uiso 1 1 calc R
C5 C 0.8492(7) 1.1086(7) 0.3942(4) 0.0327(17) Uani 1 1 d U
C7 C 0.9865(7) 1.3110(8) 0.4327(4) 0.042(2) Uani 1 1 d U
C55 C 0.0135(7) 0.5589(7) 0.2039(4) 0.0377(18) Uani 1 1 d U
H55 H -0.0255 0.4963 0.2204 0.045 Uiso 1 1 calc R
C30 C 0.6132(8) 1.2740(7) 0.1058(5) 0.042(2) Uani 1 1 d U
H30 H 0.6156 1.2623 0.0594 0.051 Uiso 1 1 calc R
C60 C 0.0976(7) 0.4340(7) 0.2485(4) 0.0373(18) Uani 1 1 d U
H60A H 0.0399 0.3799 0.2096 0.045 Uiso 1 1 calc R
H60B H 0.0595 0.4592 0.2840 0.045 Uiso 1 1 calc R
C63 C 0.1548(9) 0.3745(8) 0.2735(5) 0.046(2) Uani 1 1 d U
H63 H 0.0965 0.3083 0.2855 0.055 Uiso 1 1 calc R
C8 C 1.0890(9) 1.4074(8) 0.4817(4) 0.050(2) Uani 1 1 d U
H8A H 1.0750 1.4076 0.5274 0.075 Uiso 1 1 calc R
H8B H 1.1026 1.4795 0.4757 0.075 Uiso 1 1 calc R
H8C H 1.1549 1.3968 0.4733 0.075 Uiso 1 1 calc R
C39 C 0.3651(7) 1.0540(8) -0.0009(4) 0.042(2) Uani 1 1 d U
H39 H 0.4013 1.0548 -0.0395 0.051 Uiso 1 1 calc R
C2 C 0.8403(7) 1.2399(7) 0.3395(4) 0.0324(17) Uani 1 1 d U
C45 C 0.2438(9) 1.1282(9) 0.2999(5) 0.054(2) Uani 1 1 d U
H45 H 0.2938 1.1620 0.3406 0.064 Uiso 1 1 calc R
C51 C 0.1246(7) 0.7351(6) 0.1528(4) 0.0304(16) Uani 1 1 d U
C10 C 0.6755(7) 0.9432(7) 0.4112(4) 0.0359(18) Uani 1 1 d U
H10A H 0.6337 0.9342 0.3695 0.043 Uiso 1 1 calc R
H10B H 0.6642 0.9964 0.4481 0.043 Uiso 1 1 calc R
C61 C 0.3001(8) 0.4344(7) 0.2013(5) 0.0402(19) Uani 1 1 d U
H61 H 0.3392 0.4085 0.1661 0.048 Uiso 1 1 calc R
C22 C 0.5395(8) 1.2695(8) 0.4165(5) 0.047(2) Uani 1 1 d U
H22 H 0.5102 1.2113 0.4373 0.056 Uiso 1 1 calc R
C11 C 0.6292(7) 0.8266(7) 0.4248(5) 0.0396(19) Uani 1 1 d U
H11 H 0.5473 0.7961 0.4282 0.047 Uiso 1 1 calc R
C15 C 0.7729(8) 0.7905(7) 0.3614(4) 0.0393(19) Uani 1 1 d U
H15 H 0.7839 0.7366 0.3241 0.047 Uiso 1 1 calc R
C64 C 0.2395(9) 0.4574(8) 0.3356(5) 0.047(2) Uani 1 1 d U
H64A H 0.2764 0.4205 0.3529 0.057 Uiso 1 1 calc R
H64B H 0.2005 0.4819 0.3708 0.057 Uiso 1 1 calc R
C23 C 0.5708(9) 1.3812(9) 0.4528(5) 0.052(2) Uani 1 1 d U
H23 H 0.5630 1.3993 0.4986 0.062 Uiso 1 1 calc R
C31 C 0.5508(7) 1.3455(7) 0.2056(5) 0.0379(18) Uani 1 1 d U
H31 H 0.5101 1.3826 0.2258 0.046 Uiso 1 1 calc R
C33 C 0.4710(9) 1.0473(8) 0.3396(5) 0.048(2) Uani 1 1 d U
H33A H 0.4496 0.9746 0.3065 0.071 Uiso 1 1 calc R
H33B H 0.4045 1.0463 0.3583 0.071 Uiso 1 1 calc R
H33C H 0.5267 1.0607 0.3753 0.071 Uiso 1 1 calc R
C24 C 0.6129(9) 1.4650(9) 0.4218(5) 0.051(2) Uani 1 1 d U
H24 H 0.6332 1.5403 0.4467 0.062 Uiso 1 1 calc R
C47 C 0.0609(9) 1.0497(8) 0.2420(6) 0.053(2) Uani 1 1 d U
H47 H -0.0167 1.0275 0.2424 0.064 Uiso 1 1 calc R
C44 C 0.2823(8) 1.1072(8) 0.2387(5) 0.0414(19) Uani 1 1 d U
H44 H 0.3585 1.1236 0.2388 0.050 Uiso 1 1 calc R
C25 C 0.6259(8) 1.4414(8) 0.3557(5) 0.047(2) Uani 1 1 d U
H25 H 0.6568 1.5010 0.3360 0.056 Uiso 1 1 calc R
C46 C 0.1305(10) 1.0984(9) 0.2999(5) 0.054(2) Uani 1 1 d U
H46 H 0.1026 1.1126 0.3407 0.065 Uiso 1 1 calc R
C19 C 0.8334(8) 0.8044(8) 0.4276(5) 0.043(2) Uani 1 1 d U
H19A H 0.8026 0.7304 0.4363 0.052 Uiso 1 1 calc R
H19B H 0.9143 0.8315 0.4248 0.052 Uiso 1 1 calc R
C34 C 0.5504(8) 0.7826(7) 0.2065(5) 0.0399(19) Uani 1 1 d U
H34A H 0.4778 0.7192 0.2088 0.048 Uiso 1 1 calc R
H34B H 0.6005 0.8087 0.2488 0.048 Uiso 1 1 calc R
C66 C 0.3864(8) 0.5185(8) 0.2625(5) 0.044(2) Uani 1 1 d U
H66A H 0.4445 0.5832 0.2501 0.053 Uiso 1 1 calc R
H66B H 0.4237 0.4818 0.2796 0.053 Uiso 1 1 calc R
C49 C -0.0864(10) 0.9278(15) 0.1203(9) 0.105(5) Uani 1 1 d U
H49A H -0.1252 0.8945 0.0744 0.157 Uiso 1 1 calc R
H49B H -0.1071 0.9846 0.1445 0.157 Uiso 1 1 calc R
H49C H -0.1083 0.8687 0.1422 0.157 Uiso 1 1 calc R
C72 C 0.3180(11) 0.8122(10) 0.4503(6) 0.063(3) Uani 1 1 d U
N3 N 0.3656(12) 0.8838(10) 0.4293(7) 0.101(4) Uani 1 1 d U
C71 C 0.0590(12) 0.7411(13) 0.3546(6) 0.070(3) Uani 1 1 d U
N4 N 0.0115(12) 0.6614(13) 0.3720(6) 0.093(4) Uani 1 1 d U
C35 C 0.6042(12) 0.7407(11) 0.1471(8) 0.076(3) Uani 1 1 d U
H35A H 0.5573 0.7216 0.1049 0.091 Uiso 1 1 calc R
H35B H 0.6793 0.8029 0.1474 0.091 Uiso 1 1 calc R
C70 C 0.1120(15) 0.8332(12) 0.3320(7) 0.088(4) Uani 1 1 d U
H70A H 0.0772 0.8153 0.2866 0.132 Uiso 1 1 calc R
H70B H 0.1915 0.8537 0.3322 0.132 Uiso 1 1 calc R
H70C H 0.1051 0.8965 0.3612 0.132 Uiso 1 1 calc R
C36 C 0.6156(17) 0.6415(15) 0.1492(10) 0.116(6) Uani 1 1 d U
H36A H 0.6165 0.5996 0.1040 0.174 Uiso 1 1 calc R
H36B H 0.5522 0.5926 0.1677 0.174 Uiso 1 1 calc R
H36C H 0.6859 0.6664 0.1773 0.174 Uiso 1 1 calc R
C69 C 0.0705(17) 0.7635(18) -0.0477(9) 0.112(5) Uani 1 1 d U
N5 N 0.0892(18) 0.6852(15) -0.0439(9) 0.147(7) Uani 1 1 d U
C68 C 0.0528(16) 0.8496(16) -0.0510(10) 0.118(6) Uani 1 1 d U
H68A H 0.0454 0.8488 -0.0975 0.177 Uiso 1 1 calc R
H68B H 0.1164 0.9211 -0.0250 0.177 Uiso 1 1 calc R
H68C H -0.0161 0.8415 -0.0328 0.177 Uiso 1 1 calc R
C9 C 0.174(2) 0.5105(17) 0.0059(10) 0.144(8) Uani 1 1 d U
H9A H 0.1976 0.5415 -0.0314 0.215 Uiso 1 1 calc R
H9B H 0.2156 0.5694 0.0478 0.215 Uiso 1 1 calc R
H9C H 0.0936 0.4834 0.0060 0.215 Uiso 1 1 calc R
C13 C 0.197(2) 0.424(2) -0.0005(12) 0.142(7) Uani 1 1 d U
N6 N 0.192(2) 0.334(2) -0.0051(10) 0.181(8) Uani 1 1 d U

loop_
_atom_site_aniso_label
_atom_site_aniso_U_11
_atom_site_aniso_U_22
_atom_site_aniso_U_33
_atom_site_aniso_U_23
_atom_site_aniso_U_13
_atom_site_aniso_U_12
V1 0.0218(6) 0.0259(6) 0.0270(7) 0.0093(5) 0.0027(5) 0.0115(5)
V2 0.0220(6) 0.0300(7) 0.0273(7) 0.0097(5) 0.0020(5) 0.0122(5)
O3 0.023(3) 0.030(3) 0.039(3) 0.014(2) -0.005(2) 0.010(2)
O4 0.030(3) 0.033(3) 0.032(3) 0.013(2) 0.002(2) 0.016(2)
O1 0.030(3) 0.037(3) 0.038(3) 0.014(2) 0.006(2) 0.016(2)
O6 0.032(3) 0.032(3) 0.028(3) 0.006(2) -0.003(2) 0.013(2)
O7 0.023(3) 0.067(4) 0.071(4) 0.011(4) 0.001(3) 0.021(3)
O5 0.024(3) 0.030(3) 0.035(3) 0.019(2) 0.004(2) 0.011(2)
O8 0.035(3) 0.042(3) 0.044(3) 0.020(3) 0.012(3) 0.017(3)
C32 0.034(4) 0.035(4) 0.052(5) 0.018(4) -0.001(4) 0.013(3)
O2 0.033(3) 0.050(4) 0.040(3) 0.019(3) 0.007(2) 0.020(3)
C20 0.045(5) 0.042(4) 0.053(5) 0.028(4) 0.013(4) 0.015(4)
C26 0.035(4) 0.037(4) 0.045(4) 0.012(3) 0.005(3) 0.022(3)
C41 0.028(4) 0.029(4) 0.050(5) 0.017(3) -0.001(3) 0.012(3)
N1 0.024(3) 0.026(3) 0.032(3) 0.012(3) 0.002(2) 0.009(3)
C73 0.063(7) 0.067(7) 0.055(6) 0.022(5) 0.008(5) 0.035(6)
C40 0.039(4) 0.033(4) 0.040(4) 0.019(3) -0.001(3) 0.011(3)
C50 0.026(4) 0.027(4) 0.034(4) 0.008(3) 0.004(3) 0.014(3)
N2 0.023(3) 0.033(3) 0.029(3) 0.010(3) 0.004(2) 0.013(3)
C17 0.034(4) 0.045(4) 0.029(4) 0.015(3) -0.005(3) 0.014(4)
C6 0.036(4) 0.042(4) 0.029(4) 0.012(3) 0.001(3) 0.015(3)
C48 0.036(4) 0.028(4) 0.061(5) 0.016(4) 0.023(4) 0.015(3)
C57 0.029(4) 0.034(4) 0.028(4) 0.010(3) 0.007(3) 0.017(3)
C59 0.036(4) 0.031(4) 0.040(4) 0.015(3) 0.012(3) 0.017(3)
C28 0.023(3) 0.025(3) 0.039(4) 0.012(3) 0.001(3) 0.008(3)
C37 0.021(3) 0.028(3) 0.032(4) 0.014(3) -0.003(3) 0.008(3)
C43 0.031(4) 0.023(3) 0.040(4) 0.014(3) 0.006(3) 0.014(3)
C14 0.035(4) 0.047(4) 0.034(4) 0.016(3) 0.005(3) 0.023(4)
C67 0.046(4) 0.032(4) 0.033(4) 0.011(3) 0.009(3) 0.023(4)
C27 0.025(4) 0.030(4) 0.045(4) 0.019(3) 0.011(3) 0.008(3)
C65 0.056(5) 0.037(4) 0.040(4) 0.016(3) 0.004(4) 0.025(4)
C38 0.023(4) 0.036(4) 0.030(4) 0.009(3) 0.001(3) 0.011(3)
C21 0.026(4) 0.039(4) 0.042(4) 0.014(3) 0.008(3) 0.013(3)
C1 0.026(4) 0.033(4) 0.034(4) 0.015(3) 0.010(3) 0.010(3)
C52 0.028(4) 0.038(4) 0.046(4) 0.018(4) 0.005(3) 0.017(3)
C54 0.026(5) 0.055(6) 0.087(8) 0.038(6) 0.012(5) 0.013(4)
C42 0.021(3) 0.025(3) 0.040(4) 0.013(3) 0.000(3) 0.007(3)
C29 0.035(4) 0.028(4) 0.039(4) 0.011(3) 0.001(3) 0.013(3)
C62 0.058(5) 0.031(4) 0.053(5) 0.015(4) 0.005(4) 0.022(4)
C53 0.026(4) 0.034(4) 0.051(5) 0.010(4) 0.006(3) 0.010(3)
C3 0.031(4) 0.036(4) 0.034(4) 0.017(3) 0.002(3) 0.009(3)
C16 0.028(4) 0.036(4) 0.029(4) 0.009(3) -0.002(3) 0.014(3)
C4 0.025(3) 0.040(4) 0.026(4) 0.012(3) 0.008(3) 0.018(3)
C18 0.040(4) 0.048(5) 0.039(4) 0.020(4) -0.003(3) 0.018(4)
C58 0.043(4) 0.033(4) 0.034(4) 0.010(3) 0.009(3) 0.020(3)
C56 0.029(4) 0.025(3) 0.036(4) 0.008(3) 0.007(3) 0.012(3)
C12 0.047(5) 0.038(4) 0.052(5) 0.021(4) -0.005(4) 0.017(4)
C5 0.028(4) 0.040(4) 0.030(4) 0.012(3) 0.001(3) 0.016(3)
C7 0.033(4) 0.045(4) 0.033(4) 0.015(4) 0.002(3) 0.005(4)
C55 0.035(4) 0.030(4) 0.044(4) 0.012(3) 0.011(3) 0.011(3)
C30 0.047(5) 0.033(4) 0.041(4) 0.012(3) 0.000(4) 0.014(4)
C60 0.043(4) 0.033(4) 0.039(4) 0.013(3) 0.011(4) 0.019(4)
C63 0.059(5) 0.042(4) 0.052(5) 0.029(4) 0.018(4) 0.029(4)
C8 0.054(6) 0.049(5) 0.026(4) 0.018(4) -0.007(4) 0.005(4)
C39 0.024(4) 0.056(5) 0.035(4) 0.015(4) -0.001(3) 0.009(4)
C2 0.031(4) 0.035(4) 0.028(4) 0.011(3) 0.004(3) 0.012(3)
C45 0.059(6) 0.064(6) 0.045(5) 0.023(4) 0.014(4) 0.031(5)
C51 0.030(4) 0.029(4) 0.034(4) 0.010(3) 0.004(3) 0.016(3)
C10 0.032(4) 0.039(4) 0.039(4) 0.012(3) 0.006(3) 0.020(3)
C61 0.054(5) 0.034(4) 0.042(4) 0.014(3) 0.013(4) 0.028(4)
C22 0.042(5) 0.049(5) 0.048(5) 0.022(4) 0.013(4) 0.016(4)
C11 0.030(4) 0.037(4) 0.051(5) 0.016(4) 0.005(3) 0.014(3)
C15 0.051(5) 0.040(4) 0.035(4) 0.012(3) 0.003(4) 0.028(4)
C64 0.064(5) 0.050(5) 0.045(5) 0.030(4) 0.013(4) 0.034(4)
C23 0.050(5) 0.056(5) 0.045(5) 0.005(4) 0.014(4) 0.026(4)
C31 0.029(4) 0.037(4) 0.052(5) 0.015(4) 0.003(3) 0.018(3)
C33 0.052(6) 0.042(5) 0.054(6) 0.025(4) 0.020(5) 0.021(4)
C24 0.052(5) 0.046(5) 0.050(5) 0.005(4) 0.008(4) 0.023(4)
C47 0.048(5) 0.044(5) 0.076(6) 0.024(4) 0.023(5) 0.025(4)
C44 0.044(5) 0.044(4) 0.046(5) 0.017(4) 0.015(4) 0.026(4)
C25 0.046(5) 0.042(5) 0.056(5) 0.015(4) 0.013(4) 0.023(4)
C46 0.067(6) 0.056(5) 0.054(5) 0.029(4) 0.034(5) 0.033(5)
C19 0.039(4) 0.048(5) 0.051(5) 0.021(4) -0.001(4) 0.024(4)
C34 0.041(4) 0.038(4) 0.056(5) 0.023(4) 0.005(4) 0.027(4)
C66 0.049(5) 0.040(4) 0.050(5) 0.019(4) -0.002(4) 0.024(4)
C49 0.029(6) 0.147(13) 0.112(11) 0.008(10) 0.012(6) 0.036(7)
C72 0.070(7) 0.047(6) 0.073(7) 0.010(5) 0.019(6) 0.034(5)
N3 0.117(10) 0.067(7) 0.095(9) 0.031(7) 0.033(8) 0.022(7)
C71 0.083(8) 0.092(8) 0.051(6) 0.021(6) 0.013(6) 0.055(7)
N4 0.107(9) 0.131(11) 0.070(7) 0.037(7) 0.036(7) 0.078(9)
C35 0.076(7) 0.067(6) 0.105(8) 0.039(6) 0.034(6) 0.045(6)
C70 0.133(12) 0.086(9) 0.058(7) 0.018(7) 0.019(8) 0.064(9)
C36 0.148(14) 0.125(12) 0.137(13) 0.046(10) 0.064(11) 0.111(11)
C69 0.111(11) 0.100(11) 0.093(10) 0.026(9) -0.003(8) 0.026(9)
N5 0.181(16) 0.095(11) 0.129(13) 0.026(10) -0.015(11) 0.041(11)
C68 0.106(12) 0.112(12) 0.132(14) 0.051(11) -0.018(10) 0.041(10)
C9 0.185(18) 0.094(12) 0.096(12) 0.019(10) -0.013(12) 0.026(12)
C13 0.191(14) 0.121(12) 0.117(12) 0.029(10) 0.031(11) 0.081(11)
N6 0.28(2) 0.174(16) 0.112(13) 0.008(12) 0.040(13) 0.142(15)

loop_
_atom_type_symbol
_atom_type_description
_atom_type_scat_dispersion_real
_atom_type_scat_dispersion_imag
_atom_type_scat_source
C C 0.0033 0.0016 'International Tables Vol C Tables 4.2.6.8 and 6.1.1.4'
H H 0.0000 0.0000 'International Tables Vol C Tables 4.2.6.8 and 6.1.1.4'
N N 0.0061 0.0033 'International Tables Vol C Tables 4.2.6.8 and 6.1.1.4'
O O 0.0106 0.0060 'International Tables Vol C Tables 4.2.6.8 and 6.1.1.4'
V V 0.3005 0.5294 'International Tables Vol C Tables 4.2.6.8 and 6.1.1.4'

loop_
_geom_angle_atom_site_label_1
_geom_angle_atom_site_label_2
_geom_angle_atom_site_label_3
_geom_angle
O1 V1 O5 109.1(3)
O1 V1 O3 111.3(3)
O5 V1 O3 139.3(2)
O1 V1 O4 106.8(3)
O5 V1 O4 91.2(2)
O3 V1 O4 72.7(2)
O1 V1 N1 101.3(3)
O5 V1 N1 88.3(2)
O3 V1 N1 88.6(2)
O4 V1 N1 150.4(2)
O2 V2 O6 108.1(3)
O2 V2 O3 109.6(3)
O6 V2 O3 142.1(2)
O2 V2 O4 108.4(3)
O6 V2 O4 91.6(2)
O3 V2 O4 72.7(2)
O2 V2 N2 99.1(3)
O6 V2 N2 86.8(2)
O3 V2 N2 91.3(2)
O4 V2 N2 151.5(2)
V1 O3 V2 107.5(2)
V1 O3 H3A 126.2
V2 O3 H3A 126.3
C34 O4 V2 126.7(5)
C34 O4 V1 122.6(5)
V2 O4 V1 105.8(2)
C4 O6 V2 131.1(5)
C48 O7 C49 115.9(9)
C57 O5 V1 134.3(5)
C21 O8 C33 117.1(7)
C30 C32 C31 122.3(8)
C30 C32 H32 118.8
C31 C32 H32 118.8
C11 C20 C18 110.6(7)
C11 C20 H20A 109.5
C18 C20 H20A 109.5
C11 C20 H20B 109.5
C18 C20 H20B 109.5
H20A C20 H20B 108.1
C21 C26 C25 116.5(8)
C21 C26 C27 125.2(8)
C25 C26 C27 118.2(8)
C40 C41 C42 121.1(8)
C40 C41 H41 119.5
C42 C41 H41 119.5
C50 N1 C37 114.2(6)
C50 N1 V1 123.8(5)
C37 N1 V1 121.6(5)
C72 C73 H73A 109.5
C72 C73 H73B 109.5
H73A C73 H73B 109.5
C72 C73 H73C 109.5
H73A C73 H73C 109.5
H73B C73 H73C 109.5
C39 C40 C41 120.8(8)
C39 C40 H40 119.6
C41 C40 H40 119.6
N1 C50 C51 128.4(7)
N1 C50 H50 115.8
C51 C50 H50 115.8
C1 N2 C28 117.2(7)
C1 N2 V2 125.0(5)
C28 N2 V2 117.8(5)
C18 C17 C16 112.1(7)
C18 C17 H17A 109.2
C16 C17 H17A 109.2
C18 C17 H17B 109.2
C16 C17 H17B 109.2
H17A C17 H17B 107.9
C7 C6 C5 124.7(8)
C7 C6 H6 117.7
C5 C6 H6 117.7
O7 C48 C47 124.8(8)
O7 C48 C43 115.1(7)
C47 C48 C43 120.1(9)
O5 C57 C56 122.5(7)
O5 C57 C51 119.6(7)
C56 C57 C51 117.8(7)
C60 C59 C56 111.9(7)
C60 C59 C58 107.9(6)
C56 C59 C58 110.7(7)
C60 C59 C67 107.1(7)
C56 C59 C67 110.5(6)
C58 C59 C67 108.6(7)
C29 C28 C27 120.6(7)
C29 C28 N2 118.7(7)
C27 C28 N2 120.6(7)
C38 C37 C42 121.0(7)
C38 C37 N1 119.1(7)
C42 C37 N1 119.8(7)
C44 C43 C48 117.2(8)
C44 C43 C42 122.3(7)
C48 C43 C42 120.5(7)
C16 C14 C15 110.7(7)
C16 C14 H14A 109.5
C15 C14 H14A 109.5
C16 C14 H14B 109.5
C15 C14 H14B 109.5
H14A C14 H14B 108.1
C65 C67 C59 111.4(7)
C65 C67 H67A 109.4
C59 C67 H67A 109.4
C65 C67 H67B 109.4
C59 C67 H67B 109.4
H67A C67 H67B 108.0
C31 C27 C28 116.6(8)
C31 C27 C26 119.6(7)
C28 C27 C26 123.7(7)
C67 C65 C66 109.8(7)
C67 C65 C64 110.0(8)
C66 C65 C64 108.2(7)
C67 C65 H65 109.6
C66 C65 H65 109.6
C64 C65 H65 109.6
C37 C38 C39 120.7(8)
C37 C38 H38 119.6
C39 C38 H38 119.6
O8 C21 C22 122.2(8)
O8 C21 C26 115.5(7)
C22 C21 C26 122.1(8)
N2 C1 C2 126.4(7)
N2 C1 H1 116.8
C2 C1 H1 116.8
C53 C52 C51 123.0(7)
C53 C52 H52 118.5
C51 C52 H52 118.5
C53 C54 H54A 109.5
C53 C54 H54B 109.5
H54A C54 H54B 109.5
C53 C54 H54C 109.5
H54A C54 H54C 109.5
H54B C54 H54C 109.5
C37 C42 C41 116.6(7)
C37 C42 C43 124.1(7)
C41 C42 C43 119.2(7)
C28 C29 C30 120.6(8)
C28 C29 H29 119.7
C30 C29 H29 119.7
C61 C62 C63 108.4(7)
C61 C62 H62A 110.0
C63 C62 H62A 110.0
C61 C62 H62B 110.0
C63 C62 H62B 110.0
H62A C62 H62B 108.4
C55 C53 C52 114.9(8)
C55 C53 C54 122.5(8)
C52 C53 C54 122.6(8)
C7 C3 C2 120.4(8)
C7 C3 H3 119.8
C2 C3 H3 119.8
C10 C16 C14 109.8(7)
C10 C16 C5 111.2(6)
C14 C16 C5 111.2(7)
C10 C16 C17 107.5(7)
C14 C16 C17 107.3(7)
C5 C16 C17 109.7(6)
O6 C4 C2 121.5(7)
O6 C4 C5 120.5(7)
C2 C4 C5 117.9(7)
C19 C18 C17 110.4(8)
C19 C18 C20 107.8(8)
C17 C18 C20 108.5(7)
C19 C18 H18 110.0
C17 C18 H18 110.0
C20 C18 H18 110.0
C59 C58 C61 110.0(7)
C59 C58 H58A 109.7
C61 C58 H58A 109.7
C59 C58 H58B 109.7
C61 C58 H58B 109.7
H58A C58 H58B 108.2
C55 C56 C57 117.4(7)
C55 C56 C59 119.2(7)
C57 C56 C59 123.3(7)
C11 C12 C15 110.6(7)
C11 C12 H12A 109.5
C15 C12 H12A 109.5
C11 C12 H12B 109.5
C15 C12 H12B 109.5
H12A C12 H12B 108.1
C6 C5 C4 117.2(7)
C6 C5 C16 120.9(7)
C4 C5 C16 121.9(7)
C6 C7 C3 117.8(8)
C6 C7 C8 120.6(8)
C3 C7 C8 121.6(8)
C53 C55 C56 126.6(8)
C53 C55 H55 116.7
C56 C55 H55 116.7
C32 C30 C29 118.5(9)
C32 C30 H30 120.8
C29 C30 H30 120.8
C59 C60 C63 111.2(7)
C59 C60 H60A 109.4
C63 C60 H60A 109.4
C59 C60 H60B 109.4
C63 C60 H60B 109.4
H60A C60 H60B 108.0
C62 C63 C64 110.8(8)
C62 C63 C60 110.4(7)
C64 C63 C60 108.7(7)
C62 C63 H63 109.0
C64 C63 H63 109.0
C60 C63 H63 109.0
C7 C8 H8A 109.5
C7 C8 H8B 109.5
H8A C8 H8B 109.5
C7 C8 H8C 109.5
H8A C8 H8C 109.5
H8B C8 H8C 109.5
C40 C39 C38 119.6(8)
C40 C39 H39 120.2
C38 C39 H39 120.2
C3 C2 C4 121.6(7)
C3 C2 C1 115.3(7)
C4 C2 C1 123.0(7)
C46 C45 C44 118.5(10)
C46 C45 H45 120.8
C44 C45 H45 120.8
C52 C51 C50 116.0(7)
C52 C51 C57 119.8(7)
C50 C51 C57 124.0(7)
C16 C10 C11 110.6(7)
C16 C10 H10A 109.5
C11 C10 H10A 109.5
C16 C10 H10B 109.5
C11 C10 H10B 109.5
H10A C10 H10B 108.1
C62 C61 C66 110.1(8)
C62 C61 C58 110.3(8)
C66 C61 C58 109.0(7)
C62 C61 H61 109.1
C66 C61 H61 109.1
C58 C61 H61 109.1
C23 C22 C21 118.9(9)
C23 C22 H22 120.6
C21 C22 H22 120.6
C20 C11 C12 108.9(7)
C20 C11 C10 109.8(7)
C12 C11 C10 109.0(7)
C20 C11 H11 109.7
C12 C11 H11 109.7
C10 C11 H11 109.7
C19 C15 C12 107.8(7)
C19 C15 C14 109.6(7)
C12 C15 C14 108.7(7)
C19 C15 H15 110.2
C12 C15 H15 110.2
C14 C15 H15 110.2
C63 C64 C65 108.6(7)
C63 C64 H64A 110.0
C65 C64 H64A 110.0
C63 C64 H64B 110.0
C65 C64 H64B 110.0
H64A C64 H64B 108.3
C24 C23 C22 120.0(9)
C24 C23 H23 120.0
C22 C23 H23 120.0
C32 C31 C27 121.4(8)
C32 C31 H31 119.3
C27 C31 H31 119.3
O8 C33 H33A 109.5
O8 C33 H33B 109.5
H33A C33 H33B 109.5
O8 C33 H33C 109.5
H33A C33 H33C 109.5
H33B C33 H33C 109.5
C25 C24 C23 121.3(9)
C25 C24 H24 119.4
C23 C24 H24 119.4
C46 C47 C48 121.0(10)
C46 C47 H47 119.5
C48 C47 H47 119.5
C43 C44 C45 123.0(9)
C43 C44 H44 118.5
C45 C44 H44 118.5
C24 C25 C26 121.2(9)
C24 C25 H25 119.4
C26 C25 H25 119.4
C47 C46 C45 119.9(9)
C47 C46 H46 120.0
C45 C46 H46 120.0
C18 C19 C15 110.8(7)
C18 C19 H19A 109.5
C15 C19 H19A 109.5
C18 C19 H19B 109.5
C15 C19 H19B 109.5
H19A C19 H19B 108.1
O4 C34 C35 111.3(8)
O4 C34 H34A 109.4
C35 C34 H34A 109.4
O4 C34 H34B 109.4
C35 C34 H34B 109.4
H34A C34 H34B 108.0
C61 C66 C65 109.9(8)
C61 C66 H66A 109.7
C65 C66 H66A 109.7
C61 C66 H66B 109.7
C65 C66 H66B 109.7
H66A C66 H66B 108.2
O7 C49 H49A 109.5
O7 C49 H49B 109.5
H49A C49 H49B 109.5
O7 C49 H49C 109.5
H49A C49 H49C 109.5
H49B C49 H49C 109.5
N3 C72 C73 175.8(14)
N4 C71 C70 177.8(16)
C36 C35 C34 113.7(11)
C36 C35 H35A 108.8
C34 C35 H35A 108.8
C36 C35 H35B 108.8
C34 C35 H35B 108.8
H35A C35 H35B 107.7
C71 C70 H70A 109.5
C71 C70 H70B 109.5
H70A C70 H70B 109.5
C71 C70 H70C 109.5
H70A C70 H70C 109.5
H70B C70 H70C 109.5
C35 C36 H36A 109.5
C35 C36 H36B 109.5
H36A C36 H36B 109.5
C35 C36 H36C 109.5
H36A C36 H36C 109.5
H36B C36 H36C 109.5
N5 C69 C68 179(2)
C69 C68 H68A 109.5
C69 C68 H68B 109.5
H68A C68 H68B 109.5
C69 C68 H68C 109.5
H68A C68 H68C 109.5
H68B C68 H68C 109.5
C13 C9 H9A 109.5
C13 C9 H9B 109.5
H9A C9 H9B 109.5
C13 C9 H9C 109.5
H9A C9 H9C 109.5
H9B C9 H9C 109.5
N6 C13 C9 165(3)

loop_
_geom_bond_atom_site_label_1
_geom_bond_atom_site_label_2
_geom_bond_distance
V1 O1 1.600(6)
V1 O5 1.936(5)
V1 O3 1.964(5)
V1 O4 1.996(5)
V1 N1 2.077(6)
V2 O2 1.599(6)
V2 O6 1.947(5)
V2 O3 1.974(5)
V2 O4 1.986(6)
V2 N2 2.086(7)
O3 H3A 0.8399
O4 C34 1.419(9)
O6 C4 1.330(9)
O7 C48 1.381(12)
O7 C49 1.460(13)
O5 C57 1.329(9)
O8 C21 1.392(10)
O8 C33 1.438(10)
C32 C30 1.369(13)
C32 C31 1.381(13)
C32 H32 0.9500
C20 C11 1.508(13)
C20 C18 1.549(13)
C20 H20A 0.9900
C20 H20B 0.9900
C26 C21 1.411(12)
C26 C25 1.429(12)
C26 C27 1.470(12)
C41 C40 1.385(12)
C41 C42 1.424(11)
C41 H41 0.9500
N1 C50 1.310(10)
N1 C37 1.456(9)
C73 C72 1.403(16)
C73 H73A 0.9800
C73 H73B 0.9800
C73 H73C 0.9800
C40 C39 1.367(13)
C40 H40 0.9500
C50 C51 1.415(11)
C50 H50 0.9500
N2 C1 1.291(10)
N2 C28 1.436(10)
C17 C18 1.525(12)
C17 C16 1.556(10)
C17 H17A 0.9900
C17 H17B 0.9900
C6 C7 1.389(12)
C6 C5 1.396(12)
C6 H6 0.9500
C48 C47 1.391(14)
C48 C43 1.423(11)
C57 C56 1.420(11)
C57 C51 1.443(10)
C59 C60 1.543(11)
C59 C56 1.545(11)
C59 C58 1.546(11)
C59 C67 1.548(12)
C28 C29 1.399(12)
C28 C27 1.436(11)
C37 C38 1.378(11)
C37 C42 1.411(11)
C43 C44 1.337(12)
C43 C42 1.502(11)
C14 C16 1.538(11)
C14 C15 1.568(12)
C14 H14A 0.9900
C14 H14B 0.9900
C67 C65 1.524(11)
C67 H67A 0.9900
C67 H67B 0.9900
C27 C31 1.405(12)
C65 C66 1.534(13)
C65 C64 1.544(13)
C65 H65 1.0000
C38 C39 1.394(12)
C38 H38 0.9500
C21 C22 1.408(13)
C1 C2 1.443(11)
C1 H1 0.9500
C52 C53 1.391(12)
C52 C51 1.400(11)
C52 H52 0.9500
C54 C53 1.487(12)
C54 H54A 0.9800
C54 H54B 0.9800
C54 H54C 0.9800
C29 C30 1.403(12)
C29 H29 0.9500
C62 C61 1.514(13)
C62 C63 1.521(13)
C62 H62A 0.9900
C62 H62B 0.9900
C53 C55 1.386(12)
C3 C7 1.390(12)
C3 C2 1.408(11)
C3 H3 0.9500
C16 C10 1.535(11)
C16 C5 1.548(11)
C4 C2 1.416(11)
C4 C5 1.447(11)
C18 C19 1.516(13)
C18 H18 1.0000
C58 C61 1.563(11)
C58 H58A 0.9900
C58 H58B 0.9900
C56 C55 1.392(11)
C12 C11 1.530(13)
C12 C15 1.545(13)
C12 H12A 0.9900
C12 H12B 0.9900
C7 C8 1.534(12)
C55 H55 0.9500
C30 H30 0.9500
C60 C63 1.545(12)
C60 H60A 0.9900
C60 H60B 0.9900
C63 C64 1.531(14)
C63 H63 1.0000
C8 H8A 0.9800
C8 H8B 0.9800
C8 H8C 0.9800
C39 H39 0.9500
C45 C46 1.393(15)
C45 C44 1.402(13)
C45 H45 0.9500
C10 C11 1.562(12)
C10 H10A 0.9900
C10 H10B 0.9900
C61 C66 1.530(13)
C61 H61 1.0000
C22 C23 1.402(14)
C22 H22 0.9500
C11 H11 1.0000
C15 C19 1.533(12)
C15 H15 1.0000
C64 H64A 0.9900
C64 H64B 0.9900
C23 C24 1.384(15)
C23 H23 0.9500
C31 H31 0.9500
C33 H33A 0.9800
C33 H33B 0.9800
C33 H33C 0.9800
C24 C25 1.375(14)
C24 H24 0.9500
C47 C46 1.343(16)
C47 H47 0.9500
C44 H44 0.9500
C25 H25 0.9500
C46 H46 0.9500
C19 H19A 0.9900
C19 H19B 0.9900
C34 C35 1.565(15)
C34 H34A 0.9900
C34 H34B 0.9900
C66 H66A 0.9900
C66 H66B 0.9900
C49 H49A 0.9800
C49 H49B 0.9800
C49 H49C 0.9800
C72 N3 1.121(16)
C71 N4 1.161(18)
C71 C70 1.37(2)
C35 C36 1.476(18)
C35 H35A 0.9900
C35 H35B 0.9900
C70 H70A 0.9800
C70 H70B 0.9800
C70 H70C 0.9800
C36 H36A 0.9800
C36 H36B 0.9800
C36 H36C 0.9800
C69 N5 1.25(3)
C69 C68 1.35(3)
C68 H68A 0.9800
C68 H68B 0.9800
C68 H68C 0.9800
C9 C13 1.36(3)
C9 H9A 0.9800
C9 H9B 0.9800
C9 H9C 0.9800
C13 N6 1.20(3)

loop_
_geom_torsion_atom_site_label_1
_geom_torsion_atom_site_label_2
_geom_torsion_atom_site_label_3
_geom_torsion_atom_site_label_4
_geom_torsion
O1 V1 O3 V2 -93.2(3)
O5 V1 O3 V2 79.5(4)
O4 V1 O3 V2 8.6(2)
N1 V1 O3 V2 165.2(3)
O2 V2 O3 V1 95.2(3)
O6 V2 O3 V1 -78.0(4)
O4 V2 O3 V1 -8.6(2)
N2 V2 O3 V1 -164.6(3)
O2 V2 O4 C34 58.3(7)
O6 V2 O4 C34 -51.3(6)
O3 V2 O4 C34 163.9(7)
N2 V2 O4 C34 -137.6(7)
O2 V2 O4 V1 -97.1(3)
O6 V2 O4 V1 153.3(3)
O3 V2 O4 V1 8.4(2)
N2 V2 O4 V1 67.0(6)
O1 V1 O4 C34 -57.5(6)
O5 V1 O4 C34 52.9(6)
O3 V1 O4 C34 -165.2(6)
N1 V1 O4 C34 141.5(6)
O1 V1 O4 V2 99.2(3)
O5 V1 O4 V2 -150.4(3)
O3 V1 O4 V2 -8.5(2)
N1 V1 O4 V2 -61.7(5)
O2 V2 O6 C4 71.4(7)
O3 V2 O6 C4 -115.3(6)
O4 V2 O6 C4 -178.7(6)
N2 V2 O6 C4 -27.2(6)
O1 V1 O5 C57 -87.4(7)
O3 V1 O5 C57 99.9(7)
O4 V1 O5 C57 164.3(7)
N1 V1 O5 C57 14.0(7)
O1 V1 N1 C50 98.0(6)
O5 V1 N1 C50 -11.1(6)
O3 V1 N1 C50 -150.5(6)
O4 V1 N1 C50 -100.6(7)
O1 V1 N1 C37 -74.5(6)
O5 V1 N1 C37 176.3(6)
O3 V1 N1 C37 36.9(6)
O4 V1 N1 C37 86.9(7)
C42 C41 C40 C39 0.9(13)
C37 N1 C50 C51 179.8(8)
V1 N1 C50 C51 6.7(12)
O2 V2 N2 C1 -88.2(6)
O6 V2 N2 C1 19.6(6)
O3 V2 N2 C1 161.7(6)
O4 V2 N2 C1 107.1(7)
O2 V2 N2 C28 90.7(6)
O6 V2 N2 C28 -161.6(5)
O3 V2 N2 C28 -19.5(5)
O4 V2 N2 C28 -74.1(7)
C49 O7 C48 C47 -10.5(15)
C49 O7 C48 C43 169.7(10)
V1 O5 C57 C56 165.9(6)
V1 O5 C57 C51 -10.4(11)
C1 N2 C28 C29 121.6(8)
V2 N2 C28 C29 -57.3(8)
C1 N2 C28 C27 -62.3(10)
V2 N2 C28 C27 118.8(7)
C50 N1 C37 C38 -125.5(8)
V1 N1 C37 C38 47.8(9)
C50 N1 C37 C42 53.0(9)
V1 N1 C37 C42 -133.8(6)
O7 C48 C43 C44 -175.5(7)
C47 C48 C43 C44 4.7(12)
O7 C48 C43 C42 4.1(11)
C47 C48 C43 C42 -175.7(7)
C60 C59 C67 C65 58.1(9)
C56 C59 C67 C65 -179.7(7)
C58 C59 C67 C65 -58.1(9)
C29 C28 C27 C31 1.0(11)
N2 C28 C27 C31 -175.1(7)
C29 C28 C27 C26 -179.8(8)
N2 C28 C27 C26 4.2(12)
C21 C26 C27 C31 124.6(9)
C25 C26 C27 C31 -53.2(11)
C21 C26 C27 C28 -54.7(12)
C25 C26 C27 C28 127.5(9)
C59 C67 C65 C66 59.0(10)
C59 C67 C65 C64 -60.0(9)
C42 C37 C38 C39 -3.9(11)
N1 C37 C38 C39 174.5(7)
C33 O8 C21 C22 -1.6(12)
C33 O8 C21 C26 -177.3(8)
C25 C26 C21 O8 177.9(7)
C27 C26 C21 O8 0.1(12)
C25 C26 C21 C22 2.1(13)
C27 C26 C21 C22 -175.7(8)
C28 N2 C1 C2 174.9(7)
V2 N2 C1 C2 -6.3(11)
C38 C37 C42 C41 5.2(11)
N1 C37 C42 C41 -173.2(7)
C38 C37 C42 C43 -171.5(7)
N1 C37 C42 C43 10.1(11)
C40 C41 C42 C37 -3.7(11)
C40 C41 C42 C43 173.1(7)
C44 C43 C42 C37 70.7(11)
C48 C43 C42 C37 -108.9(9)
C44 C43 C42 C41 -105.9(9)
C48 C43 C42 C41 74.5(10)
C27 C28 C29 C30 -0.9(12)
N2 C28 C29 C30 175.2(7)
C51 C52 C53 C55 -2.1(13)
C51 C52 C53 C54 177.0(9)
C15 C14 C16 C10 -58.1(8)
C15 C14 C16 C5 178.4(6)
C15 C14 C16 C17 58.4(8)
C18 C17 C16 C10 59.3(9)
C18 C17 C16 C14 -58.7(9)
C18 C17 C16 C5 -179.7(7)
V2 O6 C4 C2 19.6(11)
V2 O6 C4 C5 -164.6(5)
C16 C17 C18 C19 58.7(9)
C16 C17 C18 C20 -59.3(10)
C11 C20 C18 C19 -60.7(9)
C11 C20 C18 C17 58.9(10)
C60 C59 C58 C61 -57.5(9)
C56 C59 C58 C61 179.7(7)
C67 C59 C58 C61 58.1(8)
O5 C57 C56 C55 176.8(7)
C51 C57 C56 C55 -6.8(11)
O5 C57 C56 C59 -1.0(12)
C51 C57 C56 C59 175.4(7)
C60 C59 C56 C55 3.5(11)
C58 C59 C56 C55 123.9(8)
C67 C59 C56 C55 -115.8(8)
C60 C59 C56 C57 -178.8(7)
C58 C59 C56 C57 -58.4(10)
C67 C59 C56 C57 62.0(10)
C7 C6 C5 C4 3.3(13)
C7 C6 C5 C16 -175.9(8)
O6 C4 C5 C6 177.2(7)
C2 C4 C5 C6 -6.9(11)
O6 C4 C5 C16 -3.7(11)
C2 C4 C5 C16 172.2(7)
C10 C16 C5 C6 125.0(8)
C14 C16 C5 C6 -112.3(9)
C17 C16 C5 C6 6.2(11)
C10 C16 C5 C4 -54.1(10)
C14 C16 C5 C4 68.6(9)
C17 C16 C5 C4 -172.9(7)
C5 C6 C7 C3 2.6(14)
C5 C6 C7 C8 179.9(9)
C2 C3 C7 C6 -4.6(13)
C2 C3 C7 C8 178.1(8)
C52 C53 C55 C56 2.8(14)
C54 C53 C55 C56 -176.2(9)
C57 C56 C55 C53 1.7(13)
C59 C56 C55 C53 179.6(8)
C31 C32 C30 C29 -1.2(13)
C28 C29 C30 C32 1.0(12)
C56 C59 C60 C63 179.6(7)
C58 C59 C60 C63 57.6(9)
C67 C59 C60 C63 -59.1(9)
C61 C62 C63 C64 -60.5(9)
C61 C62 C63 C60 60.0(10)
C59 C60 C63 C62 -59.8(10)
C59 C60 C63 C64 61.9(9)
C41 C40 C39 C38 0.7(13)
C37 C38 C39 C40 0.8(12)
C7 C3 C2 C4 0.8(13)
C7 C3 C2 C1 176.8(8)
O6 C4 C2 C3 -179.0(7)
C5 C4 C2 C3 5.1(12)
O6 C4 C2 C1 5.3(12)
C5 C4 C2 C1 -170.6(7)
N2 C1 C2 C3 173.0(8)
N2 C1 C2 C4 -11.0(13)
C53 C52 C51 C50 -178.8(8)
C53 C52 C51 C57 -3.0(13)
N1 C50 C51 C52 177.0(8)
N1 C50 C51 C57 1.5(13)
O5 C57 C51 C52 -176.0(7)
C56 C57 C51 C52 7.6(11)
O5 C57 C51 C50 -0.6(12)
C56 C57 C51 C50 -177.1(7)
C14 C16 C10 C11 58.5(9)
C5 C16 C10 C11 -178.0(7)
C17 C16 C10 C11 -57.9(9)
C63 C62 C61 C66 59.7(10)
C63 C62 C61 C58 -60.7(10)
C59 C58 C61 C62 60.9(9)
C59 C58 C61 C66 -60.2(9)
O8 C21 C22 C23 -176.7(8)
C26 C21 C22 C23 -1.2(14)
C18 C20 C11 C12 60.0(10)
C18 C20 C11 C10 -59.2(10)
C15 C12 C11 C20 -59.6(9)
C15 C12 C11 C10 60.2(9)
C16 C10 C11 C20 59.8(9)
C16 C10 C11 C12 -59.4(9)
C11 C12 C15 C19 59.1(9)
C11 C12 C15 C14 -59.6(9)
C16 C14 C15 C19 -59.3(9)
C16 C14 C15 C12 58.2(9)
C62 C63 C64 C65 61.1(9)
C60 C63 C64 C65 -60.5(10)
C67 C65 C64 C63 60.2(10)
C66 C65 C64 C63 -59.8(9)
C21 C22 C23 C24 0.3(15)
C30 C32 C31 C27 1.3(13)
C28 C27 C31 C32 -1.1(12)
C26 C27 C31 C32 179.5(8)
C22 C23 C24 C25 -0.5(16)
O7 C48 C47 C46 179.5(9)
C43 C48 C47 C46 -0.8(14)
C48 C43 C44 C45 -6.1(13)
C42 C43 C44 C45 174.3(8)
C46 C45 C44 C43 3.5(15)
C23 C24 C25 C26 1.6(16)
C21 C26 C25 C24 -2.3(13)
C27 C26 C25 C24 175.7(9)
C48 C47 C46 C45 -1.9(15)
C44 C45 C46 C47 0.7(15)
C17 C18 C19 C15 -57.4(10)
C20 C18 C19 C15 61.0(9)
C12 C15 C19 C18 -60.6(9)
C14 C15 C19 C18 57.5(10)
V2 O4 C34 C35 -72.5(10)
V1 O4 C34 C35 79.2(9)
C62 C61 C66 C65 -60.9(9)
C58 C61 C66 C65 60.3(9)
C67 C65 C66 C61 -59.9(9)
C64 C65 C66 C61 60.2(9)
O4 C34 C35 C36 -175.1(13)
